data_7232311
loop_
_publ_author_name
'Fan, Yanru'
'Li, Xiao'
'Gao, Kuan'
'Liu, Yu'
'Meng, Xiangru'
'Wu, Jie'
'Hou, Hongwei'

_publ_section_title
;
 Co(ii)-cluster-based metal--organic frameworks as efficient heterogeneous
 catalysts for selective oxidation of arylalkanes
;
_journal_issue 10
_journal_name_full CrystEngComm
_journal_page_first 1666
_journal_paper_doi 10.1039/C8CE02151A
_journal_volume 21
_journal_year 2019
_chemical_formula_sum 'C60 H44 Co2 N6 O8'
_chemical_formula_weight 1094.87
_space_group_crystal_system triclinic
_space_group_IT_number 2
_space_group_name_Hall '-P 1'
_space_group_name_H-M_alt 'P -1'
_symmetry_space_group_name_Hall '-P 1'
_symmetry_space_group_name_H-M 'P -1'
_atom_sites_solution_hydrogens geom
_audit_creation_method SHELXL-2014/7
_audit_update_record
;
2018-12-03 deposited with the CCDC.
2019-02-04 downloaded from the CCDC.
;
_cell_angle_alpha 96.939(2)
_cell_angle_beta 99.947(2)
_cell_angle_gamma 100.570(2)
_cell_formula_units_Z 2
_cell_length_a 10.8175(5)
_cell_length_b 13.0914(6)
_cell_length_c 22.9369(10)
_cell_measurement_reflns_used 9944
_cell_measurement_temperature 293(2)
_cell_measurement_theta_max 27.42
_cell_measurement_theta_min 2.21
_cell_volume 3105.9(2)
_computing_cell_refinement 'Bruker SAINT'
_computing_data_collection 'Bruker D8 VENTURE'
_computing_data_reduction "'Bruker SAINT"
_computing_structure_refinement 'SHELXL-2014/7 (Sheldrick, 2018)'
_computing_structure_solution 'SHELXS-97 (Sheldrick, 2008)'
_diffrn_ambient_temperature 293(2)
_diffrn_measured_fraction_theta_full 0.999
_diffrn_measured_fraction_theta_max 0.995
_diffrn_measurement_device_type 'Bruker D8 VENTURE PHOTON'
_diffrn_measurement_method '\f and \w scans'
_diffrn_radiation_type MoK\a
_diffrn_radiation_wavelength 0.71073
_diffrn_reflns_av_R_equivalents 0.0907
_diffrn_reflns_av_unetI/netI 0.0625
_diffrn_reflns_Laue_measured_fraction_full 0.999
_diffrn_reflns_Laue_measured_fraction_max 0.995
_diffrn_reflns_limit_h_max 14
_diffrn_reflns_limit_h_min -14
_diffrn_reflns_limit_k_max 17
_diffrn_reflns_limit_k_min -17
_diffrn_reflns_limit_l_max 29
_diffrn_reflns_limit_l_min -29
_diffrn_reflns_number 121101
_diffrn_reflns_point_group_measured_fraction_full 0.999
_diffrn_reflns_point_group_measured_fraction_max 0.995
_diffrn_reflns_theta_full 25.242
_diffrn_reflns_theta_max 27.681
_diffrn_reflns_theta_min 1.965
_diffrn_source 'fine-focus sealed tube'
_exptl_absorpt_coefficient_mu 0.587
_exptl_absorpt_correction_type multi-scan
_exptl_absorpt_process_details 'SADABS(Bruker 2000)'
_exptl_crystal_colour pink
_exptl_crystal_density_diffrn 1.171
_exptl_crystal_description block
_exptl_crystal_F_000 1128
_exptl_crystal_size_max 0.200
_exptl_crystal_size_mid 0.180
_exptl_crystal_size_min 0.170
_exptl_transmission_factor_max 0.7456
_exptl_transmission_factor_min 0.6637
_refine_diff_density_max 0.669
_refine_diff_density_min -0.416
_refine_diff_density_rms 0.073
_refine_ls_extinction_method none
_refine_ls_goodness_of_fit_ref 1.032
_refine_ls_hydrogen_treatment constr
_refine_ls_matrix_type full
_refine_ls_number_parameters 685
_refine_ls_number_reflns 14447
_refine_ls_number_restraints 12
_refine_ls_restrained_S_all 1.038
_refine_ls_R_factor_all 0.0984
_refine_ls_R_factor_gt 0.0556
_refine_ls_shift/su_max 0.001
_refine_ls_shift/su_mean 0.000
_refine_ls_structure_factor_coef Fsqd
_refine_ls_weighting_details 'w=1/[\s^2^(Fo^2^)+(0.0899P)^2^+0.7300P] where P=(Fo^2^+2Fc^2^)/3'
_refine_ls_weighting_scheme calc
_refine_ls_wR_factor_gt 0.1470
_refine_ls_wR_factor_ref 0.1647
_reflns_Friedel_coverage 0.000
_reflns_number_gt 8963
_reflns_number_total 14447
_reflns_threshold_expression 'I > 2\s(I)'
_cod_data_source_file c8ce02151a2.cif
_cod_data_source_block 2
_cod_depositor_comments 'Adding full bibliography for 7232309--7232311.cif.'
_cod_database_code 7232311
_shelx_shelxl_version_number 2014/7
_shelx_space_group_comment
;
The symmetry employed for this shelxl refinement is uniquely defined
by the following loop, which should always be used as a source of
symmetry information in preference to the above space-group names.
They are only intended as comments.
;
_shelx_estimated_absorpt_t_min 0.892
_shelx_estimated_absorpt_t_max 0.907

loop_
_space_group_symop_operation_xyz
'x, y, z'
'-x, -y, -z'

loop_
_atom_site_label
_atom_site_type_symbol
_atom_site_fract_x
_atom_site_fract_y
_atom_site_fract_z
_atom_site_U_iso_or_equiv
_atom_site_adp_type
_atom_site_occupancy
_atom_site_site_symmetry_order
_atom_site_calc_flag
_atom_site_refinement_flags_posn
_atom_site_refinement_flags_adp
Co1 Co 0.12179(4) 0.58464(3) 0.23400(2) 0.02661(12) Uani 1 1 d . .
Co2 Co 0.37166(4) 0.37297(3) 0.26492(2) 0.02551(11) Uani 1 1 d . .
O3 O 0.19287(19) 0.31967(15) 0.21583(9) 0.0361(5) Uani 1 1 d . .
O6 O 0.3065(2) 0.64114(16) 0.27389(10) 0.0399(5) Uani 1 1 d . .
O5 O 0.4321(2) 0.52823(15) 0.29278(10) 0.0405(5) Uani 1 1 d . .
O8 O 0.5623(2) 1.34779(16) 0.30828(9) 0.0394(5) Uani 1 1 d . .
O7 O 0.4132(2) 1.21638(16) 0.25691(9) 0.0367(5) Uani 1 1 d . .
O2 O -0.0720(2) -0.39365(16) 0.19176(11) 0.0458(6) Uani 1 1 d . .
O4 O 0.0637(2) 0.43044(16) 0.22989(10) 0.0438(6) Uani 1 1 d . .
O1 O 0.0893(2) -0.26086(16) 0.22470(10) 0.0404(5) Uani 1 1 d . .
N1 N -0.3365(2) -0.00185(18) 0.15680(10) 0.0309(6) Uani 1 1 d . .
N2 N 0.8358(2) 0.95969(18) 0.33830(10) 0.0281(5) Uani 1 1 d . .
N3 N 0.4494(2) 0.39119(18) 0.18635(10) 0.0306(6) Uani 1 1 d . .
N5 N 0.2940(2) 0.3496(2) 0.34301(11) 0.0358(6) Uani 1 1 d . .
N4 N 0.8229(3) 0.4351(2) -0.14834(11) 0.0436(7) Uani 1 1 d . .
N6 N -0.0669(3) 0.3937(2) 0.68026(11) 0.0400(7) Uani 1 1 d . .
C4 C -0.1238(3) 0.0681(2) 0.18848(12) 0.0257(6) Uani 1 1 d . .
C24 C 0.6233(3) 0.8888(2) 0.30630(12) 0.0261(6) Uani 1 1 d . .
C3 C -0.0142(3) 0.1487(2) 0.20373(12) 0.0259(6) Uani 1 1 d . .
H3 H 0.0666 0.1344 0.2157 0.031 Uiso 1 1 calc R U
C25 C 0.5153(3) 0.8073(2) 0.29275(12) 0.0267(6) Uani 1 1 d . .
H25 H 0.4347 0.8205 0.2788 0.032 Uiso 1 1 calc R U
C2 C -0.0299(3) 0.2510(2) 0.20043(12) 0.0276(6) Uani 1 1 d . .
C5 C -0.2440(3) 0.0909(2) 0.16953(12) 0.0271(6) Uani 1 1 d . .
C27 C 0.7748(3) 1.0422(2) 0.32723(12) 0.0264(6) Uani 1 1 d . .
C26 C 0.6423(3) 1.0010(2) 0.30645(12) 0.0261(6) Uani 1 1 d . .
C20 C 0.5292(3) 0.7064(2) 0.30032(12) 0.0258(6) Uani 1 1 d . .
C23 C 0.7439(3) 0.8675(2) 0.32691(12) 0.0271(6) Uani 1 1 d . .
C8 C -0.1446(3) -0.0453(2) 0.18642(12) 0.0255(6) Uani 1 1 d . .
C32 C 0.5247(3) 1.2506(2) 0.28780(13) 0.0312(7) Uani 1 1 d . .
C9 C -0.2760(3) -0.0846(2) 0.16639(12) 0.0285(6) Uani 1 1 d . .
C21 C 0.6507(3) 0.6871(2) 0.32136(13) 0.0322(7) Uani 1 1 d . .
H21 H 0.6581 0.6191 0.3268 0.039 Uiso 1 1 calc R U
C7 C -0.1524(3) 0.2713(2) 0.18272(13) 0.0321(7) Uani 1 1 d . .
H7 H -0.1606 0.3407 0.1823 0.038 Uiso 1 1 calc R U
C1 C 0.0847(3) 0.3407(2) 0.21673(12) 0.0258(6) Uani 1 1 d . .
C31 C 0.5622(3) 1.0697(2) 0.29210(12) 0.0275(6) Uani 1 1 d . .
H31 H 0.4752 1.0438 0.2766 0.033 Uiso 1 1 calc R U
C13 C -0.0640(3) -0.1135(2) 0.19901(12) 0.0306(7) Uani 1 1 d . .
H13 H 0.0236 -0.0878 0.2129 0.037 Uiso 1 1 calc R U
C30 C 0.6121(3) 1.1768(2) 0.30090(12) 0.0285(6) Uani 1 1 d . .
C36 C 1.0995(3) 0.9840(3) 0.47194(14) 0.0373(7) Uani 1 1 d . .
H36 H 1.1675 0.9738 0.4537 0.045 Uiso 1 1 calc R U
C28 C 0.8270(3) 1.1498(2) 0.33582(13) 0.0344(7) Uani 1 1 d . .
H28 H 0.9145 1.1759 0.3498 0.041 Uiso 1 1 calc R U
C41 C 0.5687(3) 0.4451(2) 0.19060(14) 0.0362(7) Uani 1 1 d . .
H41 H 0.6112 0.4848 0.2274 0.043 Uiso 1 1 calc R U
C22 C 0.7607(3) 0.7664(2) 0.33441(13) 0.0334(7) Uani 1 1 d . .
H22 H 0.8414 0.7527 0.3475 0.040 Uiso 1 1 calc R U
C12 C -0.1147(3) -0.2207(2) 0.19082(13) 0.0321(7) Uani 1 1 d . .
C19 C 0.4139(3) 0.6184(2) 0.28767(12) 0.0274(6) Uani 1 1 d . .
C6 C -0.2609(3) 0.1927(2) 0.16598(13) 0.0343(7) Uani 1 1 d . .
H6 H -0.3414 0.2069 0.1530 0.041 Uiso 1 1 calc R U
C10 C -0.3284(3) -0.1910(2) 0.15896(14) 0.0380(7) Uani 1 1 d . .
H10 H -0.4162 -0.2167 0.1463 0.046 Uiso 1 1 calc R U
C16 C -0.4849(3) -0.0051(2) 0.06144(13) 0.0347(7) Uani 1 1 d . .
C14 C -0.0287(3) -0.2963(2) 0.20259(14) 0.0355(7) Uani 1 1 d . .
C29 C 0.7442(3) 1.2156(2) 0.32288(13) 0.0339(7) Uani 1 1 d . .
H29 H 0.7764 1.2878 0.3288 0.041 Uiso 1 1 calc R U
C34 C 0.9827(3) 0.9857(2) 0.43725(13) 0.0311(7) Uani 1 1 d . .
C11 C -0.2455(3) -0.2573(2) 0.17094(14) 0.0403(8) Uani 1 1 d . .
H11 H -0.2786 -0.3293 0.1655 0.048 Uiso 1 1 calc R U
C35 C 0.8836(3) 1.0025(3) 0.46599(14) 0.0420(8) Uani 1 1 d . .
H35 H 0.8045 1.0048 0.4433 0.050 Uiso 1 1 calc R U
C33 C 0.9670(3) 0.9708(2) 0.36920(13) 0.0355(7) Uani 1 1 d . .
H33A H 1.0198 1.0308 0.3582 0.043 Uiso 1 1 calc R U
H33B H 0.9980 0.9087 0.3561 0.043 Uiso 1 1 calc R U
C40 C 0.6319(3) 0.4453(3) 0.14393(16) 0.0451(9) Uani 1 1 d . .
H40 H 0.7154 0.4840 0.1493 0.054 Uiso 1 1 calc R U
C15 C -0.4694(3) -0.0101(3) 0.12814(14) 0.0384(7) Uani 1 1 d . .
H15A H -0.5020 0.0467 0.1473 0.046 Uiso 1 1 calc R U
H15B H -0.5201 -0.0760 0.1338 0.046 Uiso 1 1 calc R U
C37 C 0.3899(3) 0.3372(3) 0.13261(14) 0.0462(8) Uani 1 1 d . .
H37 H 0.3058 0.3003 0.1281 0.055 Uiso 1 1 calc R U
C49 C 0.2635(3) 0.2563(3) 0.35952(15) 0.0477(9) Uani 1 1 d . .
H49 H 0.2780 0.1983 0.3361 0.057 Uiso 1 1 calc R U
C47 C 0.8858(4) 0.5069(3) -0.10206(16) 0.0603(11) Uani 1 1 d . .
H47 H 0.9589 0.5519 -0.1072 0.072 Uiso 1 1 calc R U
C18 C -0.4300(4) -0.0472(3) -0.03387(16) 0.0627(11) Uani 1 1 d . .
H18 H -0.3805 -0.0802 -0.0563 0.075 Uiso 1 1 calc R U
C53 C 0.2672(4) 0.4286(3) 0.37709(18) 0.0679(13) Uani 1 1 d . .
H53 H 0.2847 0.4954 0.3666 0.081 Uiso 1 1 calc R U
C50 C 0.2116(4) 0.2395(3) 0.40931(15) 0.0502(9) Uani 1 1 d . .
H50 H 0.1930 0.1719 0.4186 0.060 Uiso 1 1 calc R U
C51 C 0.1878(4) 0.3206(3) 0.44429(16) 0.0522(9) Uani 1 1 d . .
C59 C -0.1332(4) 0.3152(3) 0.63681(15) 0.0554(10) Uani 1 1 d . .
H59 H -0.2028 0.2701 0.6451 0.066 Uiso 1 1 calc R U
C39 C 0.5713(4) 0.3878(3) 0.08906(16) 0.0569(10) Uani 1 1 d . .
C48 C 0.8521(4) 0.5205(3) -0.04719(16) 0.0679(12) Uani 1 1 d . .
H48 H 0.9040 0.5705 -0.0162 0.081 Uiso 1 1 calc R U
C58 C 0.0323(4) 0.4562(3) 0.66760(18) 0.0566(10) Uani 1 1 d . .
H58 H 0.0812 0.5110 0.6968 0.068 Uiso 1 1 calc R U
C38 C 0.4469(4) 0.3336(3) 0.08384(16) 0.0609(11) Uani 1 1 d . .
H38 H 0.4020 0.2947 0.0473 0.073 Uiso 1 1 calc R U
C54 C 0.1390(5) 0.3083(3) 0.50221(19) 0.0737(13) Uani 1 1 d . .
H54A H 0.1241 0.2346 0.5066 0.088 Uiso 1 1 calc R U
H54B H 0.2048 0.3466 0.5359 0.088 Uiso 1 1 calc R U
C17 C -0.4156(4) -0.0524(4) 0.02610(17) 0.0691(13) Uani 1 1 d . .
H17 H -0.3568 -0.0892 0.0433 0.083 Uiso 1 1 calc R U
C56 C -0.0078(5) 0.3618(4) 0.56701(19) 0.0749(14) Uani 1 1 d . .
C57 C 0.0657(5) 0.4415(4) 0.6109(2) 0.0762(14) Uani 1 1 d . .
H57 H 0.1369 0.4853 0.6031 0.091 Uiso 1 1 calc R U
C44 C 0.7428(4) 0.4606(4) -0.03838(17) 0.0700(13) Uani 1 1 d . .
C60 C -0.1050(5) 0.2976(4) 0.58165(18) 0.0743(13) Uani 1 1 d . .
H60 H -0.1534 0.2406 0.5538 0.089 Uiso 1 1 calc R U
C52 C 0.2151(5) 0.4173(3) 0.4270(2) 0.0833(16) Uani 1 1 d . .
H52 H 0.1983 0.4757 0.4492 0.100 Uiso 1 1 calc R U
C43 C 0.6993(5) 0.4754(4) 0.02028(18) 0.0879(16) Uani 1 1 d . .
H43A H 0.7725 0.5103 0.0515 0.105 Uiso 1 1 calc R U
H43B H 0.6379 0.5210 0.0175 0.105 Uiso 1 1 calc R U
C55 C 0.0210(5) 0.3463(5) 0.5040(2) 0.1014(19) Uani 1 1 d . .
H55A H -0.0501 0.2963 0.4778 0.122 Uiso 1 1 calc R U
H55B H 0.0277 0.4127 0.4888 0.122 Uiso 1 1 calc R U
C46 C 0.7172(5) 0.3770(4) -0.13939(19) 0.113(2) Uani 1 1 d . U
H46 H 0.6677 0.3263 -0.1707 0.136 Uiso 1 1 calc R U
C42 C 0.6419(6) 0.3795(4) 0.0368(2) 0.1013(17) Uani 1 1 d . U
H42A H 0.7085 0.3404 0.0470 0.122 Uiso 1 1 calc R U
H42B H 0.5815 0.3384 0.0020 0.122 Uiso 1 1 calc R U
C45 C 0.6770(6) 0.3874(5) -0.0865(2) 0.127(2) Uani 1 1 d . U
H45 H 0.6019 0.3431 -0.0829 0.153 Uiso 1 1 calc R U

loop_
_atom_site_aniso_label
_atom_site_aniso_U_11
_atom_site_aniso_U_22
_atom_site_aniso_U_33
_atom_site_aniso_U_23
_atom_site_aniso_U_13
_atom_site_aniso_U_12
Co1 0.0304(2) 0.0181(2) 0.0343(2) 0.00578(16) 0.01297(17) 0.00537(16)
Co2 0.0285(2) 0.0193(2) 0.0319(2) 0.00675(15) 0.01120(17) 0.00647(15)
O3 0.0280(12) 0.0291(11) 0.0484(13) -0.0011(9) 0.0100(10) 0.0018(9)
O6 0.0293(12) 0.0305(12) 0.0586(14) 0.0054(10) 0.0098(10) 0.0029(9)
O5 0.0463(14) 0.0192(11) 0.0547(14) 0.0046(10) 0.0092(11) 0.0055(9)
O8 0.0532(14) 0.0222(11) 0.0451(12) 0.0045(9) 0.0088(11) 0.0147(10)
O7 0.0358(13) 0.0302(11) 0.0468(13) 0.0093(10) 0.0074(10) 0.0124(10)
O2 0.0460(14) 0.0220(12) 0.0692(16) 0.0092(11) 0.0080(12) 0.0089(10)
O4 0.0438(14) 0.0198(11) 0.0699(15) 0.0051(10) 0.0222(12) 0.0035(9)
O1 0.0389(14) 0.0262(11) 0.0595(14) 0.0154(10) 0.0101(11) 0.0098(10)
N1 0.0283(14) 0.0277(13) 0.0339(13) 0.0042(10) 0.0005(11) 0.0045(11)
N2 0.0239(13) 0.0246(13) 0.0334(13) 0.0049(10) -0.0017(10) 0.0060(10)
N3 0.0328(14) 0.0273(13) 0.0343(13) 0.0090(11) 0.0094(11) 0.0072(11)
N5 0.0426(16) 0.0314(14) 0.0372(14) 0.0062(11) 0.0160(12) 0.0091(12)
N4 0.0490(18) 0.0437(17) 0.0374(15) 0.0044(13) 0.0160(13) 0.0024(13)
N6 0.0541(18) 0.0362(15) 0.0414(15) 0.0131(12) 0.0258(13) 0.0190(13)
C4 0.0275(16) 0.0230(14) 0.0278(14) 0.0052(11) 0.0059(12) 0.0073(12)
C24 0.0285(16) 0.0210(14) 0.0283(14) 0.0053(11) 0.0019(12) 0.0070(12)
C3 0.0234(15) 0.0241(15) 0.0306(15) 0.0029(12) 0.0049(12) 0.0068(11)
C25 0.0276(15) 0.0242(15) 0.0289(14) 0.0047(12) 0.0041(12) 0.0077(12)
C2 0.0335(17) 0.0214(14) 0.0314(15) 0.0050(12) 0.0120(13) 0.0086(12)
C5 0.0232(15) 0.0280(15) 0.0298(15) 0.0060(12) 0.0045(12) 0.0041(12)
C27 0.0253(15) 0.0266(15) 0.0253(14) 0.0050(12) -0.0007(12) 0.0053(12)
C26 0.0330(16) 0.0199(14) 0.0256(14) 0.0047(11) 0.0050(12) 0.0062(12)
C20 0.0299(16) 0.0214(14) 0.0267(14) 0.0044(11) 0.0070(12) 0.0053(12)
C23 0.0267(16) 0.0266(15) 0.0269(14) 0.0042(12) 0.0019(12) 0.0063(12)
C8 0.0256(15) 0.0226(14) 0.0276(14) 0.0047(11) 0.0022(12) 0.0060(11)
C32 0.043(2) 0.0252(16) 0.0325(16) 0.0103(12) 0.0162(14) 0.0130(13)
C9 0.0304(16) 0.0266(15) 0.0289(15) 0.0059(12) 0.0033(12) 0.0079(12)
C21 0.0411(18) 0.0201(15) 0.0375(16) 0.0073(12) 0.0070(14) 0.0111(13)
C7 0.0316(17) 0.0263(16) 0.0429(17) 0.0090(13) 0.0080(13) 0.0149(13)
C1 0.0302(17) 0.0219(15) 0.0260(14) 0.0045(11) 0.0100(12) 0.0024(12)
C31 0.0268(16) 0.0263(15) 0.0303(15) 0.0060(12) 0.0051(12) 0.0070(12)
C13 0.0299(17) 0.0268(16) 0.0340(16) 0.0050(12) 0.0038(13) 0.0054(13)
C30 0.0360(17) 0.0257(15) 0.0265(14) 0.0066(12) 0.0091(13) 0.0096(13)
C36 0.0272(17) 0.0469(19) 0.0408(18) 0.0088(15) 0.0067(14) 0.0141(14)
C28 0.0292(17) 0.0298(17) 0.0406(17) 0.0062(13) 0.0017(13) 0.0010(13)
C41 0.0389(19) 0.0296(16) 0.0403(17) 0.0052(13) 0.0119(14) 0.0036(14)
C22 0.0335(17) 0.0273(16) 0.0414(17) 0.0079(13) 0.0023(14) 0.0150(13)
C12 0.0365(18) 0.0233(15) 0.0374(16) 0.0085(13) 0.0041(14) 0.0091(13)
C19 0.0364(18) 0.0207(15) 0.0256(14) 0.0003(11) 0.0110(13) 0.0050(12)
C6 0.0257(16) 0.0381(18) 0.0425(17) 0.0113(14) 0.0042(13) 0.0143(14)
C10 0.0298(17) 0.0286(17) 0.0481(19) 0.0025(14) -0.0015(14) -0.0016(13)
C16 0.0242(16) 0.0344(17) 0.0391(17) -0.0006(14) -0.0017(13) 0.0013(13)
C14 0.040(2) 0.0290(17) 0.0404(17) 0.0119(14) 0.0107(15) 0.0076(14)
C29 0.0410(19) 0.0184(14) 0.0399(17) 0.0060(12) 0.0069(14) 0.0006(13)
C34 0.0302(17) 0.0257(15) 0.0369(16) 0.0078(13) 0.0015(13) 0.0075(12)
C11 0.043(2) 0.0241(16) 0.0509(19) 0.0060(14) 0.0073(16) 0.0020(14)
C35 0.0271(17) 0.051(2) 0.0427(19) 0.0060(16) -0.0050(14) 0.0079(15)
C33 0.0307(17) 0.0365(18) 0.0385(17) 0.0045(14) 0.0055(14) 0.0073(13)
C40 0.049(2) 0.0318(18) 0.067(2) 0.0167(17) 0.0343(18) 0.0131(15)
C15 0.0242(16) 0.0445(19) 0.0440(18) 0.0086(15) 0.0003(14) 0.0059(14)
C37 0.046(2) 0.050(2) 0.0404(19) 0.0060(16) 0.0095(16) 0.0037(16)
C49 0.070(2) 0.0284(17) 0.048(2) 0.0052(15) 0.0319(18) 0.0013(16)
C47 0.055(2) 0.072(3) 0.046(2) 0.0003(19) 0.0215(18) -0.011(2)
C18 0.064(3) 0.095(3) 0.045(2) 0.013(2) 0.0132(19) 0.053(2)
C53 0.112(4) 0.042(2) 0.078(3) 0.027(2) 0.065(3) 0.032(2)
C50 0.072(3) 0.0356(19) 0.047(2) 0.0089(16) 0.0307(18) 0.0033(17)
C51 0.071(3) 0.045(2) 0.051(2) 0.0123(17) 0.0355(19) 0.0125(18)
C59 0.078(3) 0.051(2) 0.044(2) 0.0019(18) 0.026(2) 0.022(2)
C39 0.091(3) 0.047(2) 0.044(2) 0.0111(17) 0.041(2) 0.016(2)
C48 0.068(3) 0.079(3) 0.044(2) -0.007(2) 0.022(2) -0.015(2)
C58 0.069(3) 0.047(2) 0.072(3) 0.0206(19) 0.049(2) 0.0190(19)
C38 0.081(3) 0.060(3) 0.037(2) 0.0010(18) 0.018(2) 0.002(2)
C54 0.105(4) 0.068(3) 0.070(3) 0.026(2) 0.054(3) 0.028(3)
C17 0.073(3) 0.104(4) 0.048(2) 0.019(2) 0.007(2) 0.061(3)
C56 0.112(4) 0.084(3) 0.058(3) 0.023(3) 0.045(3) 0.059(3)
C57 0.092(4) 0.070(3) 0.099(4) 0.050(3) 0.068(3) 0.033(3)
C44 0.070(3) 0.087(3) 0.042(2) 0.000(2) 0.024(2) -0.014(2)
C60 0.114(4) 0.076(3) 0.045(2) 0.005(2) 0.032(2) 0.041(3)
C52 0.144(5) 0.046(2) 0.087(3) 0.013(2) 0.080(3) 0.035(3)
C43 0.094(4) 0.112(4) 0.053(2) 0.004(3) 0.044(2) -0.011(3)
C55 0.114(4) 0.158(5) 0.070(3) 0.049(3) 0.050(3) 0.075(4)
C46 0.126(4) 0.129(4) 0.046(2) -0.018(3) 0.043(3) -0.074(3)
C42 0.161(5) 0.080(3) 0.088(3) 0.018(3) 0.091(3) 0.025(3)
C45 0.130(4) 0.150(4) 0.065(3) -0.014(3) 0.055(3) -0.080(4)

loop_
_atom_type_symbol
_atom_type_description
_atom_type_scat_dispersion_real
_atom_type_scat_dispersion_imag
_atom_type_scat_source
C C 0.0033 0.0016 'International Tables Vol C Tables 4.2.6.8 and 6.1.1.4'
H H 0.0000 0.0000 'International Tables Vol C Tables 4.2.6.8 and 6.1.1.4'
Co Co 0.3494 0.9721 'International Tables Vol C Tables 4.2.6.8 and 6.1.1.4'
N N 0.0061 0.0033 'International Tables Vol C Tables 4.2.6.8 and 6.1.1.4'
O O 0.0106 0.0060 'International Tables Vol C Tables 4.2.6.8 and 6.1.1.4'

loop_
_geom_angle_atom_site_label_1
_geom_angle_atom_site_label_2
_geom_angle_atom_site_label_3
_geom_angle
_geom_angle_site_symmetry_1
_geom_angle_site_symmetry_3
O4 Co1 O6 114.34(9) . .
O4 Co1 O1 153.03(9) . 1_565
O6 Co1 O1 92.26(8) . 1_565
O4 Co1 N4 92.20(10) . 2_665
O6 Co1 N4 89.88(10) . 2_665
O1 Co1 N4 92.18(10) 1_565 2_665
O4 Co1 N6 88.45(10) . 2_566
O6 Co1 N6 89.89(10) . 2_566
O1 Co1 N6 87.21(9) 1_565 2_566
N4 Co1 N6 179.34(10) 2_665 2_566
O4 Co1 O2 93.63(9) . 1_565
O6 Co1 O2 151.92(8) . 1_565
O1 Co1 O2 59.66(8) 1_565 1_565
N4 Co1 O2 91.55(10) 2_665 1_565
N6 Co1 O2 88.36(10) 2_566 1_565
O5 Co2 O3 118.49(9) . .
O5 Co2 N5 92.72(9) . .
O3 Co2 N5 88.01(9) . .
O5 Co2 N3 88.99(9) . .
O3 Co2 N3 91.73(9) . .
N5 Co2 N3 178.19(9) . .
O5 Co2 O7 149.14(9) . 1_545
O3 Co2 O7 92.22(8) . 1_545
N5 Co2 O7 91.21(9) . 1_545
N3 Co2 O7 87.01(8) . 1_545
O5 Co2 O8 89.66(8) . 1_545
O3 Co2 O8 151.82(8) . 1_545
N5 Co2 O8 92.05(9) . 1_545
N3 Co2 O8 87.33(8) . 1_545
O7 Co2 O8 59.60(8) 1_545 1_545
C1 O3 Co2 135.96(19) . .
C19 O6 Co1 144.89(19) . .
C19 O5 Co2 147.1(2) . .
C32 O8 Co2 88.80(18) . 1_565
C32 O7 Co2 91.64(17) . 1_565
C14 O2 Co1 88.26(19) . 1_545
C1 O4 Co1 147.4(2) . .
C14 O1 Co1 92.04(17) . 1_545
C9 N1 C5 108.4(2) . .
C9 N1 C15 126.4(2) . .
C5 N1 C15 124.3(2) . .
C23 N2 C27 108.5(2) . .
C23 N2 C33 124.7(2) . .
C27 N2 C33 125.5(2) . .
C41 N3 C37 116.7(3) . .
C41 N3 Co2 120.6(2) . .
C37 N3 Co2 121.9(2) . .
C49 N5 C53 115.0(3) . .
C49 N5 Co2 123.5(2) . .
C53 N5 Co2 121.5(2) . .
C46 N4 C47 114.6(3) . .
C46 N4 Co1 120.8(3) . 2_665
C47 N4 Co1 124.6(2) . 2_665
C58 N6 C59 116.8(3) . .
C58 N6 Co1 122.3(2) . 2_566
C59 N6 Co1 120.9(2) . 2_566
C5 C4 C3 120.3(2) . .
C5 C4 C8 106.4(2) . .
C3 C4 C8 133.3(3) . .
C25 C24 C23 119.6(2) . .
C25 C24 C26 133.6(3) . .
C23 C24 C26 106.7(2) . .
C2 C3 C4 117.9(3) . .
C2 C3 H3 121.1 . .
C4 C3 H3 121.1 . .
C20 C25 C24 119.3(3) . .
C20 C25 H25 120.4 . .
C24 C25 H25 120.4 . .
C3 C2 C7 120.4(3) . .
C3 C2 C1 120.0(3) . .
C7 C2 C1 119.6(2) . .
C6 C5 N1 128.3(3) . .
C6 C5 C4 122.5(3) . .
N1 C5 C4 109.2(2) . .
N2 C27 C28 129.1(3) . .
N2 C27 C26 108.7(2) . .
C28 C27 C26 122.2(3) . .
C31 C26 C27 118.7(2) . .
C31 C26 C24 134.7(3) . .
C27 C26 C24 106.5(2) . .
C25 C20 C21 120.1(3) . .
C25 C20 C19 120.0(3) . .
C21 C20 C19 119.9(2) . .
N2 C23 C22 128.3(3) . .
N2 C23 C24 109.5(2) . .
C22 C23 C24 122.2(3) . .
C13 C8 C9 119.8(3) . .
C13 C8 C4 133.5(3) . .
C9 C8 C4 106.7(2) . .
O7 C32 O8 120.0(3) . .
O7 C32 C30 120.2(3) . .
O8 C32 C30 119.9(3) . .
C10 C9 N1 129.3(3) . .
C10 C9 C8 121.6(3) . .
N1 C9 C8 109.2(2) . .
C22 C21 C20 122.1(3) . .
C22 C21 H21 118.9 . .
C20 C21 H21 118.9 . .
C6 C7 C2 122.6(3) . .
C6 C7 H7 118.7 . .
C2 C7 H7 118.7 . .
O4 C1 O3 125.4(3) . .
O4 C1 C2 116.8(3) . .
O3 C1 C2 117.7(2) . .
C30 C31 C26 119.9(3) . .
C30 C31 H31 120.1 . .
C26 C31 H31 120.1 . .
C8 C13 C12 119.4(3) . .
C8 C13 H13 120.3 . .
C12 C13 H13 120.3 . .
C31 C30 C29 119.9(3) . .
C31 C30 C32 119.6(3) . .
C29 C30 C32 120.4(3) . .
C34 C36 C35 120.5(3) . 2_776
C34 C36 H36 119.7 . .
C35 C36 H36 119.7 2_776 .
C29 C28 C27 117.4(3) . .
C29 C28 H28 121.3 . .
C27 C28 H28 121.3 . .
N3 C41 C40 123.6(3) . .
N3 C41 H41 118.2 . .
C40 C41 H41 118.2 . .
C21 C22 C23 116.7(3) . .
C21 C22 H22 121.7 . .
C23 C22 H22 121.7 . .
C11 C12 C13 119.5(3) . .
C11 C12 C14 120.2(3) . .
C13 C12 C14 120.3(3) . .
O5 C19 O6 125.0(3) . .
O5 C19 C20 117.5(3) . .
O6 C19 C20 117.5(2) . .
C7 C6 C5 116.4(3) . .
C7 C6 H6 121.8 . .
C5 C6 H6 121.8 . .
C11 C10 C9 117.4(3) . .
C11 C10 H10 121.3 . .
C9 C10 H10 121.3 . .
C18 C16 C17 116.5(3) 2_455 .
C18 C16 C15 121.1(3) 2_455 .
C17 C16 C15 122.5(3) . .
O2 C14 O1 119.8(3) . .
O2 C14 C12 121.0(3) . .
O1 C14 C12 119.2(3) . .
C28 C29 C30 121.8(3) . .
C28 C29 H29 119.1 . .
C30 C29 H29 119.1 . .
C36 C34 C35 118.3(3) . .
C36 C34 C33 119.3(3) . .
C35 C34 C33 122.4(3) . .
C10 C11 C12 122.3(3) . .
C10 C11 H11 118.8 . .
C12 C11 H11 118.8 . .
C34 C35 C36 121.2(3) . 2_776
C34 C35 H35 119.4 . .
C36 C35 H35 119.4 2_776 .
N2 C33 C34 113.3(2) . .
N2 C33 H33A 108.9 . .
C34 C33 H33A 108.9 . .
N2 C33 H33B 108.9 . .
C34 C33 H33B 108.9 . .
H33A C33 H33B 107.7 . .
C41 C40 C39 119.4(3) . .
C41 C40 H40 120.3 . .
C39 C40 H40 120.3 . .
N1 C15 C16 112.4(2) . .
N1 C15 H15A 109.1 . .
C16 C15 H15A 109.1 . .
N1 C15 H15B 109.1 . .
C16 C15 H15B 109.1 . .
H15A C15 H15B 107.9 . .
N3 C37 C38 123.0(3) . .
N3 C37 H37 118.5 . .
C38 C37 H37 118.5 . .
N5 C49 C50 124.2(3) . .
N5 C49 H49 117.9 . .
C50 C49 H49 117.9 . .
N4 C47 C48 125.4(3) . .
N4 C47 H47 117.3 . .
C48 C47 H47 117.3 . .
C16 C18 C17 121.5(3) 2_455 .
C16 C18 H18 119.2 2_455 .
C17 C18 H18 119.2 . .
N5 C53 C52 123.7(3) . .
N5 C53 H53 118.2 . .
C52 C53 H53 118.2 . .
C51 C50 C49 120.1(3) . .
C51 C50 H50 119.9 . .
C49 C50 H50 119.9 . .
C50 C51 C52 116.6(3) . .
C50 C51 C54 122.5(3) . .
C52 C51 C54 120.8(3) . .
N6 C59 C60 124.1(4) . .
N6 C59 H59 118.0 . .
C60 C59 H59 118.0 . .
C40 C39 C38 117.4(3) . .
C40 C39 C42 121.1(4) . .
C38 C39 C42 121.4(4) . .
C44 C48 C47 119.6(4) . .
C44 C48 H48 120.2 . .
C47 C48 H48 120.2 . .
N6 C58 C57 121.5(4) . .
N6 C58 H58 119.3 . .
C57 C58 H58 119.3 . .
C37 C38 C39 119.8(3) . .
C37 C38 H38 120.1 . .
C39 C38 H38 120.1 . .
C55 C54 C51 113.2(4) . .
C55 C54 H54A 108.9 . .
C51 C54 H54A 108.9 . .
C55 C54 H54B 108.9 . .
C51 C54 H54B 108.9 . .
H54A C54 H54B 107.7 . .
C16 C17 C18 122.0(3) . .
C16 C17 H17 119.0 . .
C18 C17 H17 119.0 . .
C60 C56 C57 117.6(4) . .
C60 C56 C55 121.0(5) . .
C57 C56 C55 121.4(5) . .
C56 C57 C58 119.7(4) . .
C56 C57 H57 120.2 . .
C58 C57 H57 120.2 . .
C48 C44 C45 114.9(4) . .
C48 C44 C43 121.5(4) . .
C45 C44 C43 123.6(4) . .
C56 C60 C59 120.3(5) . .
C56 C60 H60 119.8 . .
C59 C60 H60 119.8 . .
C51 C52 C53 120.3(4) . .
C51 C52 H52 119.9 . .
C53 C52 H52 119.9 . .
C42 C43 C44 113.2(4) . .
C42 C43 H43A 108.9 . .
C44 C43 H43A 108.9 . .
C42 C43 H43B 108.9 . .
C44 C43 H43B 108.9 . .
H43A C43 H43B 107.7 . .
C54 C55 C56 112.9(4) . .
C54 C55 H55A 109.0 . .
C56 C55 H55A 109.0 . .
C54 C55 H55B 109.0 . .
C56 C55 H55B 109.0 . .
H55A C55 H55B 107.8 . .
N4 C46 C45 123.1(4) . .
N4 C46 H46 118.5 . .
C45 C46 H46 118.5 . .
C43 C42 C39 116.9(4) . .
C43 C42 H42A 108.1 . .
C39 C42 H42A 108.1 . .
C43 C42 H42B 108.1 . .
C39 C42 H42B 108.1 . .
H42A C42 H42B 107.3 . .
C46 C45 C44 122.4(4) . .
C46 C45 H45 118.8 . .
C44 C45 H45 118.8 . .

loop_
_geom_bond_atom_site_label_1
_geom_bond_atom_site_label_2
_geom_bond_distance
_geom_bond_site_symmetry_2
Co1 O4 1.987(2) .
Co1 O6 2.010(2) .
Co1 O1 2.144(2) 1_565
Co1 N4 2.151(3) 2_665
Co1 N6 2.152(2) 2_566
Co1 O2 2.236(2) 1_565
Co2 O5 2.005(2) .
Co2 O3 2.014(2) .
Co2 N5 2.137(2) .
Co2 N3 2.137(2) .
Co2 O7 2.171(2) 1_545
Co2 O8 2.230(2) 1_545
O3 C1 1.253(3) .
O6 C19 1.249(3) .
O5 C19 1.248(3) .
O8 C32 1.267(3) .
O8 Co2 2.230(2) 1_565
O7 C32 1.260(4) .
O7 Co2 2.171(2) 1_565
O2 C14 1.253(4) .
O2 Co1 2.235(2) 1_545
O4 C1 1.249(3) .
O1 C14 1.267(4) .
O1 Co1 2.144(2) 1_545
N1 C9 1.385(4) .
N1 C5 1.389(3) .
N1 C15 1.452(4) .
N2 C23 1.381(3) .
N2 C27 1.392(3) .
N2 C33 1.446(4) .
N3 C41 1.334(4) .
N3 C37 1.335(4) .
N5 C49 1.323(4) .
N5 C53 1.326(4) .
N4 C46 1.314(5) .
N4 C47 1.323(4) .
N4 Co1 2.151(3) 2_665
N6 C58 1.323(4) .
N6 C59 1.341(4) .
N6 Co1 2.152(2) 2_566
C4 C5 1.395(4) .
C4 C3 1.396(4) .
C4 C8 1.454(4) .
C24 C25 1.392(4) .
C24 C23 1.399(4) .
C24 C26 1.445(4) .
C3 C2 1.390(4) .
C3 H3 0.9300 .
C25 C20 1.385(4) .
C25 H25 0.9300 .
C2 C7 1.400(4) .
C2 C1 1.501(4) .
C5 C6 1.388(4) .
C27 C28 1.393(4) .
C27 C26 1.411(4) .
C26 C31 1.388(4) .
C20 C21 1.399(4) .
C20 C19 1.494(4) .
C23 C22 1.395(4) .
C8 C13 1.379(4) .
C8 C9 1.395(4) .
C32 C30 1.491(4) .
C9 C10 1.381(4) .
C21 C22 1.389(4) .
C21 H21 0.9300 .
C7 C6 1.375(4) .
C7 H7 0.9300 .
C31 C30 1.384(4) .
C31 H31 0.9300 .
C13 C12 1.387(4) .
C13 H13 0.9300 .
C30 C29 1.406(4) .
C36 C34 1.377(4) .
C36 C35 1.389(4) 2_776
C36 H36 0.9300 .
C28 C29 1.373(4) .
C28 H28 0.9300 .
C41 C40 1.366(4) .
C41 H41 0.9300 .
C22 H22 0.9300 .
C12 C11 1.384(4) .
C12 C14 1.494(4) .
C6 H6 0.9300 .
C10 C11 1.375(4) .
C10 H10 0.9300 .
C16 C18 1.361(5) 2_455
C16 C17 1.364(5) .
C16 C15 1.521(4) .
C29 H29 0.9300 .
C34 C35 1.388(4) .
C34 C33 1.525(4) .
C11 H11 0.9300 .
C35 C36 1.389(4) 2_776
C35 H35 0.9300 .
C33 H33A 0.9700 .
C33 H33B 0.9700 .
C40 C39 1.373(5) .
C40 H40 0.9300 .
C15 H15A 0.9700 .
C15 H15B 0.9700 .
C37 C38 1.368(5) .
C37 H37 0.9300 .
C49 C50 1.380(4) .
C49 H49 0.9300 .
C47 C48 1.370(5) .
C47 H47 0.9300 .
C18 C16 1.361(5) 2_455
C18 C17 1.369(5) .
C18 H18 0.9300 .
C53 C52 1.373(5) .
C53 H53 0.9300 .
C50 C51 1.343(5) .
C50 H50 0.9300 .
C51 C52 1.368(5) .
C51 C54 1.527(5) .
C59 C60 1.355(5) .
C59 H59 0.9300 .
C39 C38 1.379(5) .
C39 C42 1.532(5) .
C48 C44 1.354(5) .
C48 H48 0.9300 .
C58 C57 1.410(5) .
C58 H58 0.9300 .
C38 H38 0.9300 .
C54 C55 1.457(6) .
C54 H54A 0.9700 .
C54 H54B 0.9700 .
C17 H17 0.9300 .
C56 C60 1.338(6) .
C56 C57 1.378(7) .
C56 C55 1.528(6) .
C57 H57 0.9300 .
C44 C45 1.366(6) .
C44 C43 1.503(5) .
C60 H60 0.9300 .
C52 H52 0.9300 .
C43 C42 1.420(6) .
C43 H43A 0.9700 .
C43 H43B 0.9700 .
C55 H55A 0.9700 .
C55 H55B 0.9700 .
C46 C45 1.358(6) .
C46 H46 0.9300 .
C42 H42A 0.9700 .
C42 H42B 0.9700 .
C45 H45 0.9300 .

loop_
_geom_hbond_atom_site_label_D
_geom_hbond_atom_site_label_H
_geom_hbond_atom_site_label_A
_geom_hbond_distance_DH
_geom_hbond_distance_HA
_geom_hbond_distance_DA
_geom_hbond_angle_DHA
_geom_hbond_site_symmetry_A
C40 H40 O2 0.93 2.51 3.414(4) 163.9 1_665
C37 H37 O3 0.93 2.54 3.094(4) 118.6 .
C49 H49 O7 0.93 2.53 3.125(4) 122.3 1_545
C53 H53 O5 0.93 2.54 3.094(4) 118.5 .
C59 H59 O6 0.93 2.60 3.078(4) 112.7 2_566
C46 H46 O6 0.93 2.51 3.028(5) 115.6 2_665

loop_
_geom_torsion_atom_site_label_1
_geom_torsion_atom_site_label_2
_geom_torsion_atom_site_label_3
_geom_torsion_atom_site_label_4
_geom_torsion
_geom_torsion_site_symmetry_1
_geom_torsion_site_symmetry_4
C5 C4 C3 C2 1.2(4) . .
C8 C4 C3 C2 179.9(3) . .
C23 C24 C25 C20 0.4(4) . .
C26 C24 C25 C20 -176.5(3) . .
C4 C3 C2 C7 0.5(4) . .
C4 C3 C2 C1 179.6(2) . .
C9 N1 C5 C6 179.8(3) . .
C15 N1 C5 C6 9.9(5) . .
C9 N1 C5 C4 -1.1(3) . .
C15 N1 C5 C4 -171.1(3) . .
C3 C4 C5 C6 -1.2(4) . .
C8 C4 C5 C6 179.8(3) . .
C3 C4 C5 N1 179.7(2) . .
C8 C4 C5 N1 0.7(3) . .
C23 N2 C27 C28 175.9(3) . .
C33 N2 C27 C28 8.8(5) . .
C23 N2 C27 C26 -2.0(3) . .
C33 N2 C27 C26 -169.1(2) . .
N2 C27 C26 C31 -179.6(2) . .
C28 C27 C26 C31 2.3(4) . .
N2 C27 C26 C24 1.2(3) . .
C28 C27 C26 C24 -176.9(3) . .
C25 C24 C26 C31 -1.8(6) . .
C23 C24 C26 C31 -178.9(3) . .
C25 C24 C26 C27 177.3(3) . .
C23 C24 C26 C27 0.1(3) . .
C24 C25 C20 C21 0.0(4) . .
C24 C25 C20 C19 178.3(2) . .
C27 N2 C23 C22 -177.0(3) . .
C33 N2 C23 C22 -9.8(5) . .
C27 N2 C23 C24 2.1(3) . .
C33 N2 C23 C24 169.4(2) . .
C25 C24 C23 N2 -179.0(2) . .
C26 C24 C23 N2 -1.4(3) . .
C25 C24 C23 C22 0.2(4) . .
C26 C24 C23 C22 177.8(3) . .
C5 C4 C8 C13 179.1(3) . .
C3 C4 C8 C13 0.3(5) . .
C5 C4 C8 C9 0.0(3) . .
C3 C4 C8 C9 -178.8(3) . .
Co2 O7 C32 O8 0.2(3) 1_565 .
Co2 O7 C32 C30 179.5(2) 1_565 .
Co2 O8 C32 O7 -0.2(3) 1_565 .
Co2 O8 C32 C30 -179.5(2) 1_565 .
C5 N1 C9 C10 -179.1(3) . .
C15 N1 C9 C10 -9.5(5) . .
C5 N1 C9 C8 1.1(3) . .
C15 N1 C9 C8 170.8(3) . .
C13 C8 C9 C10 0.3(4) . .
C4 C8 C9 C10 179.6(3) . .
C13 C8 C9 N1 -180.0(2) . .
C4 C8 C9 N1 -0.7(3) . .
C25 C20 C21 C22 -1.0(4) . .
C19 C20 C21 C22 -179.3(3) . .
C3 C2 C7 C6 -2.3(4) . .
C1 C2 C7 C6 178.6(3) . .
Co1 O4 C1 O3 25.6(6) . .
Co1 O4 C1 C2 -154.1(3) . .
Co2 O3 C1 O4 36.9(4) . .
Co2 O3 C1 C2 -143.4(2) . .
C3 C2 C1 O4 -159.7(3) . .
C7 C2 C1 O4 19.4(4) . .
C3 C2 C1 O3 20.6(4) . .
C7 C2 C1 O3 -160.3(3) . .
C27 C26 C31 C30 -2.9(4) . .
C24 C26 C31 C30 176.1(3) . .
C9 C8 C13 C12 0.8(4) . .
C4 C8 C13 C12 -178.2(3) . .
C26 C31 C30 C29 1.6(4) . .
C26 C31 C30 C32 -177.5(2) . .
O7 C32 C30 C31 -15.7(4) . .
O8 C32 C30 C31 163.7(3) . .
O7 C32 C30 C29 165.2(3) . .
O8 C32 C30 C29 -15.4(4) . .
N2 C27 C28 C29 -178.0(3) . .
C26 C27 C28 C29 -0.4(4) . .
C37 N3 C41 C40 -1.7(5) . .
Co2 N3 C41 C40 168.6(2) . .
C20 C21 C22 C23 1.5(4) . .
N2 C23 C22 C21 177.9(3) . .
C24 C23 C22 C21 -1.1(4) . .
C8 C13 C12 C11 -0.9(4) . .
C8 C13 C12 C14 178.4(3) . .
Co2 O5 C19 O6 31.8(5) . .
Co2 O5 C19 C20 -149.6(3) . .
Co1 O6 C19 O5 -22.1(5) . .
Co1 O6 C19 C20 159.4(2) . .
C25 C20 C19 O5 177.1(2) . .
C21 C20 C19 O5 -4.6(4) . .
C25 C20 C19 O6 -4.3(4) . .
C21 C20 C19 O6 174.0(3) . .
C2 C7 C6 C5 2.3(4) . .
N1 C5 C6 C7 178.4(3) . .
C4 C5 C6 C7 -0.5(4) . .
N1 C9 C10 C11 179.0(3) . .
C8 C9 C10 C11 -1.3(4) . .
Co1 O2 C14 O1 4.9(3) 1_545 .
Co1 O2 C14 C12 -174.0(3) 1_545 .
Co1 O1 C14 O2 -5.1(3) 1_545 .
Co1 O1 C14 C12 173.8(2) 1_545 .
C11 C12 C14 O2 3.8(5) . .
C13 C12 C14 O2 -175.4(3) . .
C11 C12 C14 O1 -175.1(3) . .
C13 C12 C14 O1 5.7(4) . .
C27 C28 C29 C30 -1.0(4) . .
C31 C30 C29 C28 0.4(4) . .
C32 C30 C29 C28 179.5(3) . .
C35 C36 C34 C35 0.9(5) 2_776 .
C35 C36 C34 C33 179.9(3) 2_776 .
C9 C10 C11 C12 1.2(5) . .
C13 C12 C11 C10 -0.2(5) . .
C14 C12 C11 C10 -179.4(3) . .
C36 C34 C35 C36 -0.9(5) . 2_776
C33 C34 C35 C36 -179.9(3) . 2_776
C23 N2 C33 C34 -81.1(3) . .
C27 N2 C33 C34 84.0(3) . .
C36 C34 C33 N2 171.9(3) . .
C35 C34 C33 N2 -9.1(4) . .
N3 C41 C40 C39 0.4(5) . .
C9 N1 C15 C16 -93.8(3) . .
C5 N1 C15 C16 74.3(4) . .
C18 C16 C15 N1 -141.4(3) 2_455 .
C17 C16 C15 N1 38.7(4) . .
C41 N3 C37 C38 1.6(5) . .
Co2 N3 C37 C38 -168.5(3) . .
C53 N5 C49 C50 -2.1(6) . .
Co2 N5 C49 C50 -179.0(3) . .
C46 N4 C47 C48 3.0(7) . .
Co1 N4 C47 C48 -179.9(3) 2_665 .
C49 N5 C53 C52 1.8(6) . .
Co2 N5 C53 C52 178.8(4) . .
N5 C49 C50 C51 0.6(6) . .
C49 C50 C51 C52 1.3(6) . .
C49 C50 C51 C54 -175.8(4) . .
C58 N6 C59 C60 -0.6(6) . .
Co1 N6 C59 C60 179.3(3) 2_566 .
C41 C40 C39 C38 1.0(5) . .
C41 C40 C39 C42 -175.6(4) . .
N4 C47 C48 C44 -3.4(8) . .
C59 N6 C58 C57 0.7(5) . .
Co1 N6 C58 C57 -179.2(3) 2_566 .
N3 C37 C38 C39 -0.3(6) . .
C40 C39 C38 C37 -1.1(6) . .
C42 C39 C38 C37 175.5(4) . .
C50 C51 C54 C55 -125.1(5) . .
C52 C51 C54 C55 58.0(6) . .
C18 C16 C17 C18 0.4(7) 2_455 .
C15 C16 C17 C18 -179.8(4) . .
C16 C18 C17 C16 -0.4(7) 2_455 .
C60 C56 C57 C58 -3.5(7) . .
C55 C56 C57 C58 177.0(4) . .
N6 C58 C57 C56 1.4(6) . .
C47 C48 C44 C45 2.2(8) . .
C47 C48 C44 C43 -177.6(5) . .
C57 C56 C60 C59 3.7(7) . .
C55 C56 C60 C59 -176.9(4) . .
N6 C59 C60 C56 -1.7(7) . .
C50 C51 C52 C53 -1.6(7) . .
C54 C51 C52 C53 175.5(5) . .
N5 C53 C52 C51 0.0(8) . .
C48 C44 C43 C42 -143.0(5) . .
C45 C44 C43 C42 37.3(8) . .
C51 C54 C55 C56 -164.4(4) . .
C60 C56 C55 C54 -109.4(6) . .
C57 C56 C55 C54 70.0(6) . .
C47 N4 C46 C45 -1.7(9) . .
Co1 N4 C46 C45 -178.9(5) 2_665 .
C44 C43 C42 C39 -168.4(4) . .
C40 C39 C42 C43 -55.5(7) . .
C38 C39 C42 C43 128.1(5) . .
N4 C46 C45 C44 0.9(12) . .
C48 C44 C45 C46 -1.1(10) . .
C43 C44 C45 C46 178.7(6) . .
